data_4321645
loop_
_publ_author_name
'Karl S. Hagen'

_publ_contact_author_address
;
Emory University
Department of Chemistry
X-ray Crystallography Center
Atlanta GA  30322
USA
;
_publ_contact_author_email khagen@emory.edu
_publ_contact_author_fax 404-727-6586
_publ_contact_author_name 'Karl S. Hagen'
_publ_contact_author_phone 404-727-6556
_publ_section_title
;
 Iron(II) Triflate Salts as Convenient Substitutes for Perchlorate Salts:
 Crystal Structures of [Fe(H2O)6](CF3SO3)2 and Fe(MeCN)4(CF3SO3)2
;
_journal_name_full 'Inorganic Chemistry'
_journal_page_first 5867
_journal_page_last 5869
_journal_paper_doi 10.1021/ic000444w
_journal_volume 39
_journal_year 2000
_chemical_formula_sum 'C2 H12 F6 Fe O12 S2'
_chemical_formula_weight 462.09
_chemical_name_systematic
;
 ?
;
_space_group_IT_number 12
_symmetry_cell_setting monoclinic
_symmetry_space_group_name_Hall '-C 2y'
_symmetry_space_group_name_H-M 'C 1 2/m 1'
_atom_sites_solution_hydrogens geom
_atom_sites_solution_primary direct
_atom_sites_solution_secondary difmap
_audit_creation_method SHELXL-97
_cell_angle_alpha 90.00
_cell_angle_beta 104.917(9)
_cell_angle_gamma 90.00
_cell_formula_units_Z 2
_cell_length_a 18.6643(19)
_cell_length_b 6.9289(8)
_cell_length_c 6.5958(9)
_cell_measurement_reflns_used 37
_cell_measurement_temperature 298(2)
_cell_measurement_theta_max 12.50
_cell_measurement_theta_min 4.36
_cell_volume 824.24(17)
_computing_cell_refinement 'Bruker XSCANS'
_computing_data_collection 'Bruker XSCANS'
_computing_data_reduction 'Bruker SHELXTL'
_computing_molecular_graphics 'Bruker SHELXTL'
_computing_publication_material 'Bruker SHELXTL'
_computing_structure_refinement 'SHELXL-97 (Sheldrick, 1997)'
_computing_structure_solution 'SHELXS-97 (Sheldrick, 1990)'
_diffrn_ambient_temperature 298(2)
_diffrn_measured_fraction_theta_full 1.000
_diffrn_measured_fraction_theta_max 1.000
_diffrn_measurement_device_type 'Bruker P4'
_diffrn_measurement_method '2\q/\w scans'
_diffrn_radiation_monochromator graphite
_diffrn_radiation_source 'sealed tube'
_diffrn_radiation_type MoK\a
_diffrn_radiation_wavelength 0.71073
_diffrn_reflns_av_R_equivalents 0.0455
_diffrn_reflns_av_sigmaI/netI 0.0311
_diffrn_reflns_limit_h_max 24
_diffrn_reflns_limit_h_min -1
_diffrn_reflns_limit_k_max 9
_diffrn_reflns_limit_k_min -1
_diffrn_reflns_limit_l_max 8
_diffrn_reflns_limit_l_min -8
_diffrn_reflns_number 1362
_diffrn_reflns_theta_full 28.09
_diffrn_reflns_theta_max 28.09
_diffrn_reflns_theta_min 2.26
_diffrn_standards_decay_% 0
_diffrn_standards_interval_count 100
_diffrn_standards_number 3
_exptl_absorpt_coefficient_mu 1.282
_exptl_absorpt_correction_T_max 0.7836
_exptl_absorpt_correction_T_min 0.6415
_exptl_absorpt_correction_type none
_exptl_absorpt_process_details none
_exptl_crystal_colour colorless
_exptl_crystal_density_diffrn 1.862
_exptl_crystal_density_method 'not measured'
_exptl_crystal_description plate
_exptl_crystal_F_000 464
_exptl_crystal_size_max 0.38
_exptl_crystal_size_mid 0.38
_exptl_crystal_size_min 0.20
_refine_diff_density_max 0.485
_refine_diff_density_min -0.373
_refine_diff_density_rms 0.072
_refine_ls_extinction_coef 0.094(6)
_refine_ls_extinction_expression Fc^*^=kFc[1+0.001xFc^2^\l^3^/sin(2\q)]^-1/4^
_refine_ls_extinction_method SHELXL
_refine_ls_goodness_of_fit_ref 1.047
_refine_ls_hydrogen_treatment mixed
_refine_ls_matrix_type full
_refine_ls_number_parameters 75
_refine_ls_number_reflns 1090
_refine_ls_number_restraints 0
_refine_ls_restrained_S_all 1.047
_refine_ls_R_factor_all 0.0492
_refine_ls_R_factor_gt 0.0395
_refine_ls_shift/su_max 0.019
_refine_ls_shift/su_mean 0.002
_refine_ls_structure_factor_coef Fsqd
_refine_ls_weighting_details 'calc w=1/[\s^2^(Fo^2^)+(0.0644P)^2^+0.4813P] where P=(Fo^2^+2Fc^2^)/3'
_refine_ls_weighting_scheme calc
_refine_ls_wR_factor_gt 0.1040
_refine_ls_wR_factor_ref 0.1106
_reflns_number_gt 894
_reflns_number_total 1090
_reflns_threshold_expression >2sigma(I)
_cod_data_source_file ic000444w_1.cif
_cod_data_source_block fetrifa
_cod_original_sg_symbol_H-M 'C 1 2/c 1'
_cod_database_code 4321645

loop_
_symmetry_equiv_pos_as_xyz
'x, y, z'
'-x, y, -z'
'x+1/2, y+1/2, z'
'-x+1/2, y+1/2, -z'
'-x, -y, -z'
'x, -y, z'
'-x+1/2, -y+1/2, -z'
'x+1/2, -y+1/2, z'

loop_
_atom_site_label
_atom_site_type_symbol
_atom_site_fract_x
_atom_site_fract_y
_atom_site_fract_z
_atom_site_U_iso_or_equiv
_atom_site_adp_type
_atom_site_occupancy
_atom_site_symmetry_multiplicity
_atom_site_calc_flag
_atom_site_refinement_flags
_atom_site_disorder_assembly
_atom_site_disorder_group
Fe Fe 0.0000 0.0000 0.0000 0.0409(3) Uani 1 4 d S . .
O1 O 0.0492(2) 0.0000 -0.2533(5) 0.0620(8) Uani 1 2 d S . .
H1 H 0.0667(19) 0.091(5) -0.307(5) 0.082(12) Uiso 1 1 d . . .
O2 O 0.07327(15) 0.2166(3) 0.1532(3) 0.0710(7) Uani 1 1 d . . .
H2 H 0.080(2) 0.245(5) 0.268(6) 0.077(11) Uiso 1 1 d . . .
H3 H 0.095(2) 0.286(6) 0.089(7) 0.105(15) Uiso 1 1 d . . .
S S 0.12450(5) 0.5000 -0.31161(12) 0.0463(3) Uani 1 2 d S . .
C C 0.2235(4) 0.5000 -0.2886(10) 0.0922(17) Uani 1 2 d S . .
O3 O 0.11898(19) 0.5000 -0.0984(4) 0.0621(8) Uani 1 2 d S . .
O4 O 0.09866(15) 0.3263(3) -0.4249(3) 0.0750(7) Uani 1 1 d . . .
F1 F 0.2361(3) 0.5000 -0.4740(7) 0.1329(16) Uani 1 2 d S . .
F2 F 0.25305(19) 0.6558(6) -0.1914(6) 0.1795(17) Uani 1 1 d . . .

loop_
_atom_site_aniso_label
_atom_site_aniso_U_11
_atom_site_aniso_U_22
_atom_site_aniso_U_33
_atom_site_aniso_U_23
_atom_site_aniso_U_13
_atom_site_aniso_U_12
Fe 0.0612(5) 0.0339(4) 0.0294(3) 0.000 0.0149(3) 0.000
O1 0.105(2) 0.0439(14) 0.0521(14) 0.000 0.0466(16) 0.000
O2 0.1066(17) 0.0672(14) 0.0421(10) -0.0100(10) 0.0241(11) -0.0374(13)
S 0.0685(6) 0.0390(5) 0.0352(4) 0.000 0.0206(4) 0.000
C 0.087(4) 0.109(5) 0.087(4) 0.000 0.034(3) 0.000
O3 0.100(2) 0.0517(15) 0.0423(13) 0.000 0.0314(14) 0.000
O4 0.1240(19) 0.0560(12) 0.0519(10) -0.0146(9) 0.0354(12) -0.0265(13)
F1 0.143(4) 0.151(4) 0.145(3) 0.000 0.109(3) 0.000
F2 0.122(2) 0.241(4) 0.184(3) -0.094(3) 0.056(2) -0.093(3)

loop_
_atom_type_symbol
_atom_type_description
_atom_type_scat_dispersion_real
_atom_type_scat_dispersion_imag
_atom_type_scat_source
C C 0.0033 0.0016 'International Tables Vol C Tables 4.2.6.8 and 6.1.1.4'
H H 0.0000 0.0000 'International Tables Vol C Tables 4.2.6.8 and 6.1.1.4'
O O 0.0106 0.0060 'International Tables Vol C Tables 4.2.6.8 and 6.1.1.4'
F F 0.0171 0.0103 'International Tables Vol C Tables 4.2.6.8 and 6.1.1.4'
S S 0.1246 0.1234 'International Tables Vol C Tables 4.2.6.8 and 6.1.1.4'
Fe Fe 0.3463 0.8444 'International Tables Vol C Tables 4.2.6.8 and 6.1.1.4'

loop_
_geom_angle_atom_site_label_1
_geom_angle_atom_site_label_2
_geom_angle_atom_site_label_3
_geom_angle
_geom_angle_site_symmetry_1
_geom_angle_site_symmetry_3
_geom_angle_publ_flag
O1 Fe O1 180.00(16) 5 . ?
O1 Fe O2 91.08(10) 5 5 ?
O1 Fe O2 88.92(10) . 5 ?
O1 Fe O2 88.92(10) 5 . ?
O1 Fe O2 91.08(10) . . ?
O2 Fe O2 180.00(19) 5 . ?
O1 Fe O2 91.08(10) 5 2 ?
O1 Fe O2 88.92(10) . 2 ?
O2 Fe O2 90.94(15) 5 2 ?
O2 Fe O2 89.06(15) . 2 ?
O1 Fe O2 88.92(10) 5 6 ?
O1 Fe O2 91.08(10) . 6 ?
O2 Fe O2 89.06(15) 5 6 ?
O2 Fe O2 90.94(15) . 6 ?
O2 Fe O2 180.00(13) 2 6 ?
O4 S O4 114.2(2) . 6_565 ?
O4 S O3 114.29(10) . . ?
O4 S O3 114.29(10) 6_565 . ?
O4 S C 104.03(15) . . ?
O4 S C 104.03(15) 6_565 . ?
O3 S C 104.2(2) . . ?
F2 C F2 111.9(6) . 6_565 ?
F2 C F1 107.8(4) . . ?
F2 C F1 107.8(4) 6_565 . ?
F2 C S 109.5(3) . . ?
F2 C S 109.5(3) 6_565 . ?
F1 C S 110.3(5) . . ?

loop_
_geom_bond_atom_site_label_1
_geom_bond_atom_site_label_2
_geom_bond_distance
_geom_bond_site_symmetry_2
_geom_bond_publ_flag
Fe O1 2.103(3) 5 ?
Fe O1 2.103(3) . ?
Fe O2 2.105(2) 5 ?
Fe O2 2.105(2) . ?
Fe O2 2.105(2) 2 ?
Fe O2 2.105(2) 6 ?
S O4 1.433(2) . ?
S O4 1.433(2) 6_565 ?
S O3 1.436(2) . ?
S C 1.815(7) . ?
C F2 1.303(5) . ?
C F2 1.303(5) 6_565 ?
C F1 1.304(6) . ?

loop_
_geom_hbond_atom_site_label_D
_geom_hbond_atom_site_label_H
_geom_hbond_atom_site_label_A
_geom_hbond_distance_DH
_geom_hbond_distance_HA
_geom_hbond_distance_DA
_geom_hbond_angle_DHA
_geom_hbond_site_symmetry_A
O1 H1 O4 0.83(3) 1.96(3) 2.790(3) 173(3) .
O2 H2 O4 0.76(4) 2.04(4) 2.805(3) 179(4) 1_556
O2 H3 O3 0.81(5) 2.05(4) 2.840(3) 163(4) .
